data_4511255
loop_
_publ_author_name
'Lie, Sharon'
'Maris, Thierry'
'Wuest, James D.'

_publ_section_title
;
 Molecular Networks Created by Charge-Assisted Hydrogen Bonding in
 Phosphonate, Phosphate, and Sulfonate Salts of Bis(amidines)
;
_journal_issue 7
_journal_name_full 'Crystal Growth &amp; Design'
_journal_page_first 3658
_journal_paper_doi 10.1021/cg500726v
_journal_volume 14
_journal_year 2014
_chemical_compound_source 'Synthesized by the authors. See text'
_chemical_formula_moiety 'C6 H6 O6 P2, C6 H12 N4, 2(C2 H6 O S)'
_chemical_formula_sum 'C16 H30 N4 O8 P2 S2'
_chemical_formula_weight 532.50
_chemical_name_systematic
; 
 ? 
;
_space_group_IT_number 2
_symmetry_cell_setting triclinic
_symmetry_space_group_name_Hall '-P 1'
_symmetry_space_group_name_H-M 'P -1'
_atom_sites_solution_hydrogens geom
_atom_sites_solution_primary direct
_atom_sites_solution_secondary difmap
_audit_creation_method SHELXL-97
_cell_angle_alpha 99.771(5)
_cell_angle_beta 93.061(6)
_cell_angle_gamma 99.947(5)
_cell_formula_units_Z 1
_cell_length_a 4.8022(5)
_cell_length_b 10.3715(10)
_cell_length_c 12.1080(11)
_cell_measurement_reflns_used 3343
_cell_measurement_temperature 150
_cell_measurement_theta_max 66.79
_cell_measurement_theta_min 3.72
_cell_volume 583.24(10)
_computing_cell_refinement 'SAINT V7.68A(Bruker AXS, 2009)'
_computing_data_collection 'APEX2  (Bruker AXS, 2009)'
_computing_data_reduction 'SAINT V7.68A(Bruker AXS, 2009)'
_computing_molecular_graphics 'SHELXTL v6.12 (Bruker AXS, 2001)'
_computing_publication_material 'UdMX (Maris, 2004)'
_computing_structure_refinement 'SHELXL97 (Sheldrick, 2008)'
_computing_structure_solution 'SHELXS97 (Sheldrick, 2008)'
_diffrn_ambient_temperature 150
_diffrn_detector_area_resol_mean 8.3
_diffrn_measured_fraction_theta_full 0.988
_diffrn_measured_fraction_theta_max 0.988
_diffrn_measurement_device_type 'Bruker Microstar'
_diffrn_measurement_method \w
_diffrn_radiation_monochromator 'Helios optics'
_diffrn_radiation_source 'Rotating Anode'
_diffrn_radiation_type CuK\a
_diffrn_radiation_wavelength 1.54178
_diffrn_reflns_av_R_equivalents 0.000
_diffrn_reflns_av_sigmaI/netI 0.0418
_diffrn_reflns_limit_h_max 5
_diffrn_reflns_limit_h_min -5
_diffrn_reflns_limit_k_max 12
_diffrn_reflns_limit_k_min -12
_diffrn_reflns_limit_l_max 14
_diffrn_reflns_limit_l_min -14
_diffrn_reflns_number 10321
_diffrn_reflns_theta_full 68.05
_diffrn_reflns_theta_max 68.05
_diffrn_reflns_theta_min 3.72
_exptl_absorpt_coefficient_mu 3.820
_exptl_absorpt_correction_T_max 0.8583
_exptl_absorpt_correction_T_min 0.5951
_exptl_absorpt_correction_type multi-scan
_exptl_absorpt_process_details 'Sadabs (Sheldrick, 2008)'
_exptl_crystal_colour Colorless
_exptl_crystal_density_diffrn 1.516
_exptl_crystal_density_method 'not measured'
_exptl_crystal_description Platelet
_exptl_crystal_F_000 280
_exptl_crystal_size_max 0.08
_exptl_crystal_size_mid 0.08
_exptl_crystal_size_min 0.04
_refine_diff_density_max 0.663
_refine_diff_density_min -0.467
_refine_diff_density_rms 0.099
_refine_ls_extinction_method none
_refine_ls_goodness_of_fit_ref 1.097
_refine_ls_hydrogen_treatment constr
_refine_ls_matrix_type full
_refine_ls_number_parameters 191
_refine_ls_number_reflns 2109
_refine_ls_number_restraints 18
_refine_ls_restrained_S_all 1.109
_refine_ls_R_factor_all 0.0885
_refine_ls_R_factor_gt 0.0796
_refine_ls_shift/su_max 0.000
_refine_ls_shift/su_mean 0.000
_refine_ls_structure_factor_coef Fsqd
_refine_ls_weighting_details 'calc w=1/[\s^2^(Fo^2^)+(0.1107P)^2^+0.7820P] where P=(Fo^2^+2Fc^2^)/3'
_refine_ls_weighting_scheme calc
_refine_ls_wR_factor_gt 0.2157
_refine_ls_wR_factor_ref 0.2222
_reflns_number_gt 1769
_reflns_number_total 2109
_reflns_threshold_expression I>2\s(I)
_cod_data_source_file cg500726v_si_002.cif
_cod_data_source_block jw1630
_cod_depositor_comments
;
The following automatic conversions were performed:

'_symmetry_cell_setting' value 'Triclinic' changed to 'triclinic'
according to
/usr/data/users/saulius/crontab/automatic-downloads/rss-feeds/ACS/lib/dictionaries/cif_core.dic
dictionary named 'cif_core.dic' version 2.4.2 from 2011-04-26.

Automatic conversion script
Id: cif_fix_values 2281 2013-09-26 08:29:07Z andrius 

 Adding full bibliography for 4511252--4511257.cif.
;
_cod_original_sg_symbol_H-M P-1
_cod_database_code 4511255

loop_
_symmetry_equiv_pos_as_xyz
'x, y, z'
'-x, -y, -z'

loop_
_atom_site_label
_atom_site_type_symbol
_atom_site_fract_x
_atom_site_fract_y
_atom_site_fract_z
_atom_site_U_iso_or_equiv
_atom_site_adp_type
_atom_site_occupancy
_atom_site_symmetry_multiplicity
_atom_site_calc_flag
_atom_site_refinement_flags
_atom_site_disorder_assembly
_atom_site_disorder_group
N1 N 0.1917(10) 0.8857(4) 0.5547(3) 0.0573(10) Uani 1 1 d . . .
H1 H 0.2867 0.8545 0.4992 0.069 Uiso 1 1 calc R . .
N2 N -0.0827(9) 1.0077(4) 0.6455(3) 0.0554(10) Uani 1 1 d . . .
H2 H -0.2157 1.0563 0.6548 0.067 Uiso 1 1 calc R . .
C1 C 0.0266(10) 0.9727(4) 0.5509(4) 0.0495(11) Uani 1 1 d . . .
C2 C 0.0539(11) 0.9523(6) 0.7344(4) 0.0591(13) Uani 1 1 d . . .
H2A H -0.0879 0.9114 0.7807 0.071 Uiso 1 1 calc R . .
H2B H 0.1960 1.0215 0.7838 0.071 Uiso 1 1 calc R . .
C3 C 0.1939(13) 0.8481(6) 0.6661(4) 0.0641(14) Uani 1 1 d . . .
H3A H 0.3901 0.8522 0.6980 0.077 Uiso 1 1 calc R . .
H3B H 0.0840 0.7574 0.6629 0.077 Uiso 1 1 calc R . .
P1 P 0.5006(3) 0.68426(12) 0.31074(10) 0.0489(4) Uani 1 1 d . . .
O1 O 0.4491(7) 0.8174(3) 0.3694(3) 0.0543(8) Uani 1 1 d . . .
O2 O 0.2448(7) 0.6160(3) 0.2236(3) 0.0550(9) Uani 1 1 d . . .
H2C H 0.0989 0.6454 0.2428 0.083 Uiso 1 1 calc R . .
O3 O 0.7665(8) 0.6860(4) 0.2536(3) 0.0650(10) Uani 1 1 d . . .
C4 C 0.4980(9) 0.5787(4) 0.4162(4) 0.0468(10) Uani 1 1 d . . .
C5A C 0.435(2) 0.4435(9) 0.3866(8) 0.052(2) Uani 0.515(9) 1 d P . 1
H5A H 0.3867 0.4032 0.3099 0.062 Uiso 0.515(9) 1 calc PR . 1
C6A C 0.559(2) 0.6357(9) 0.5322(8) 0.053(2) Uani 0.515(9) 1 d P . 1
H6A H 0.5973 0.7298 0.5544 0.063 Uiso 0.515(9) 1 calc PR . 1
C5B C 0.250(2) 0.5264(12) 0.4565(9) 0.063(3) Uani 0.485(9) 1 d P . 2
H5B H 0.0743 0.5415 0.4260 0.076 Uiso 0.485(9) 1 calc PR . 2
C6B C 0.749(2) 0.5491(12) 0.4575(9) 0.062(3) Uani 0.485(9) 1 d P . 2
H6B H 0.9214 0.5801 0.4275 0.074 Uiso 0.485(9) 1 calc PR . 2
S1A S 0.5305(5) 0.2287(2) 0.01916(16) 0.0726(8) Uani 0.729(5) 1 d PD A 1
O4A O 0.4444(13) 0.1730(11) 0.1177(6) 0.112(3) Uani 0.729(5) 1 d PDU A 1
C7A C 0.777(3) 0.1448(11) -0.0493(9) 0.085(3) Uani 0.729(5) 1 d PDU A 1
H7A1 H 0.9247 0.1353 0.0061 0.127 Uiso 0.729(5) 1 calc PR A 1
H7A2 H 0.8629 0.1956 -0.1040 0.127 Uiso 0.729(5) 1 calc PR A 1
H7A3 H 0.6804 0.0564 -0.0884 0.127 Uiso 0.729(5) 1 calc PR A 1
C8A C 0.767(4) 0.3806(16) 0.0786(13) 0.178(8) Uani 0.729(5) 1 d PD A 1
H8A1 H 0.8299 0.4281 0.0184 0.267 Uiso 0.729(5) 1 calc PR A 1
H8A2 H 0.9315 0.3606 0.1191 0.267 Uiso 0.729(5) 1 calc PR A 1
H8A3 H 0.6681 0.4363 0.1308 0.267 Uiso 0.729(5) 1 calc PR A 1
S1B S 0.7003(12) 0.2870(7) 0.0915(4) 0.068(2) Uani 0.271(5) 1 d PD A 2
O4B O 0.801(7) 0.210(2) -0.009(2) 0.129(10) Uani 0.271(5) 1 d PDU A 2
C7B C 0.403(9) 0.200(4) 0.131(4) 0.178(8) Uani 0.271(5) 1 d PDU A 2
H7B1 H 0.2396 0.2033 0.0804 0.267 Uiso 0.271(5) 1 calc PR A 2
H7B2 H 0.3722 0.2396 0.2083 0.267 Uiso 0.271(5) 1 calc PR A 2
H7B3 H 0.4239 0.1075 0.1289 0.267 Uiso 0.271(5) 1 calc PR A 2
C8B C 0.591(7) 0.421(2) 0.037(2) 0.085(3) Uani 0.271(5) 1 d PD A 2
H8B1 H 0.5133 0.4772 0.0959 0.127 Uiso 0.271(5) 1 calc PR A 2
H8B2 H 0.4452 0.3849 -0.0259 0.127 Uiso 0.271(5) 1 calc PR A 2
H8B3 H 0.7545 0.4734 0.0098 0.127 Uiso 0.271(5) 1 calc PR A 2

loop_
_atom_site_aniso_label
_atom_site_aniso_U_11
_atom_site_aniso_U_22
_atom_site_aniso_U_33
_atom_site_aniso_U_23
_atom_site_aniso_U_13
_atom_site_aniso_U_12
N1 0.070(3) 0.057(2) 0.048(2) 0.0161(17) -0.001(2) 0.016(2)
N2 0.058(2) 0.064(2) 0.049(2) 0.0209(18) 0.0066(18) 0.0135(19)
C1 0.053(3) 0.049(2) 0.047(2) 0.0135(19) 0.003(2) 0.005(2)
C2 0.057(3) 0.077(3) 0.048(3) 0.027(2) 0.005(2) 0.011(2)
C3 0.076(4) 0.069(3) 0.052(3) 0.024(2) -0.002(3) 0.014(3)
P1 0.0485(7) 0.0570(7) 0.0474(7) 0.0185(5) 0.0065(5) 0.0173(5)
O1 0.059(2) 0.0547(18) 0.0528(17) 0.0185(14) 0.0035(15) 0.0132(15)
O2 0.059(2) 0.064(2) 0.0473(17) 0.0102(14) 0.0047(15) 0.0254(16)
O3 0.061(2) 0.081(2) 0.067(2) 0.0341(18) 0.0126(17) 0.0273(18)
C4 0.044(2) 0.053(2) 0.047(2) 0.0151(19) 0.0053(19) 0.0153(19)
C5A 0.052(5) 0.058(5) 0.047(5) 0.009(4) 0.002(4) 0.015(4)
C6A 0.052(5) 0.050(5) 0.056(5) 0.010(4) -0.004(4) 0.011(4)
C5B 0.051(6) 0.083(8) 0.071(7) 0.037(6) 0.011(5) 0.027(5)
C6B 0.049(6) 0.086(8) 0.060(6) 0.035(6) 0.011(5) 0.015(5)
S1A 0.0713(15) 0.0955(16) 0.0500(12) 0.0248(10) 0.0027(10) 0.0021(11)
O4A 0.057(3) 0.225(10) 0.062(4) 0.086(6) 0.000(3) -0.008(4)
C7A 0.105(7) 0.091(8) 0.067(5) 0.035(5) 0.012(5) 0.021(6)
C8A 0.227(18) 0.134(12) 0.119(11) -0.031(9) 0.084(11) -0.081(11)
S1B 0.064(4) 0.093(4) 0.052(3) 0.019(3) 0.003(3) 0.023(3)
O4B 0.16(2) 0.078(15) 0.16(2) 0.040(14) 0.064(19) 0.016(15)
C7B 0.227(18) 0.134(12) 0.119(11) -0.031(9) 0.084(11) -0.081(11)
C8B 0.105(7) 0.091(8) 0.067(5) 0.035(5) 0.012(5) 0.021(6)

loop_
_atom_type_symbol
_atom_type_description
_atom_type_scat_dispersion_real
_atom_type_scat_dispersion_imag
_atom_type_scat_source
C C 0.0181 0.0091 'International Tables Vol C Tables 4.2.6.8 and 6.1.1.4'
H H 0.0000 0.0000 'International Tables Vol C Tables 4.2.6.8 and 6.1.1.4'
N N 0.0311 0.0180 'International Tables Vol C Tables 4.2.6.8 and 6.1.1.4'
O O 0.0492 0.0322 'International Tables Vol C Tables 4.2.6.8 and 6.1.1.4'
P P 0.2955 0.4335 'International Tables Vol C Tables 4.2.6.8 and 6.1.1.4'
S S 0.3331 0.5567 'International Tables Vol C Tables 4.2.6.8 and 6.1.1.4'

loop_
_geom_angle_atom_site_label_1
_geom_angle_atom_site_label_2
_geom_angle_atom_site_label_3
_geom_angle_site_symmetry_1
_geom_angle_site_symmetry_3
_geom_angle
_geom_angle_publ_flag
C1 N1 C3 . . 109.3(4) y
C1 N1 H1 . . 125.4 ?
C3 N1 H1 . . 125.4 ?
C1 N2 C2 . . 108.8(4) y
C1 N2 H2 . . 125.6 ?
C2 N2 H2 . . 125.6 ?
N1 C1 N2 . . 114.1(4) y
N1 C1 C1 . 2_576 122.5(5) y
N2 C1 C1 . 2_576 123.4(6) y
N2 C2 C3 . . 102.1(4) y
N2 C2 H2A . . 111.4 ?
C3 C2 H2A . . 111.4 ?
N2 C2 H2B . . 111.4 ?
C3 C2 H2B . . 111.4 ?
H2A C2 H2B . . 109.2 ?
N1 C3 C2 . . 102.8(4) y
N1 C3 H3A . . 111.2 ?
C2 C3 H3A . . 111.2 ?
N1 C3 H3B . . 111.2 ?
C2 C3 H3B . . 111.2 ?
H3A C3 H3B . . 109.1 ?
O3 P1 O1 . . 116.1(2) y
O3 P1 O2 . . 108.8(2) y
O1 P1 O2 . . 109.76(18) y
O3 P1 C4 . . 109.4(2) y
O1 P1 C4 . . 106.88(19) y
O2 P1 C4 . . 105.4(2) y
P1 O2 H2C . . 109.5 ?
C5A C4 C5B . . 68.1(7) y
C5A C4 C6B . . 81.0(7) y
C5B C4 C6B . . 118.5(7) y
C5A C4 C6A . . 118.3(6) y
C5B C4 C6A . . 80.4(7) y
C6B C4 C6A . . 69.3(6) y
C5A C4 P1 . . 121.1(5) y
C5B C4 P1 . . 121.3(5) y
C6B C4 P1 . . 120.2(5) y
C6A C4 P1 . . 120.5(5) y
C4 C5A C6A . 2_666 120.4(8) y
C4 C5A H5A . . 119.8 ?
C6A C5A H5A 2_666 . 119.8 ?
C5A C6A C4 2_666 . 121.3(8) y
C5A C6A H6A 2_666 . 119.4 ?
C4 C6A H6A . . 119.4 ?
C4 C5B C6B . 2_666 120.9(9) y
C4 C5B H5B . . 119.6 ?
C6B C5B H5B 2_666 . 119.6 ?
C4 C6B C5B . 2_666 120.6(9) y
C4 C6B H6B . . 119.7 ?
C5B C6B H6B 2_666 . 119.7 ?
O4A S1A C7A . . 111.1(5) y
O4A S1A C8A . . 103.3(6) y
C7A S1A C8A . . 98.2(7) y
S1A C7A H7A1 . . 109.5 ?
S1A C7A H7A2 . . 109.5 ?
H7A1 C7A H7A2 . . 109.5 ?
S1A C7A H7A3 . . 109.5 ?
H7A1 C7A H7A3 . . 109.5 ?
H7A2 C7A H7A3 . . 109.5 ?
S1A C8A H8A1 . . 109.5 ?
S1A C8A H8A2 . . 109.5 ?
H8A1 C8A H8A2 . . 109.5 ?
S1A C8A H8A3 . . 109.5 ?
H8A1 C8A H8A3 . . 109.5 ?
H8A2 C8A H8A3 . . 109.5 ?
O4B S1B C7B . . 111.1(17) y
O4B S1B C8B . . 102.3(13) y
C7B S1B C8B . . 105.6(19) y
S1B C7B H7B1 . . 109.5 ?
S1B C7B H7B2 . . 109.5 ?
H7B1 C7B H7B2 . . 109.5 ?
S1B C7B H7B3 . . 109.5 ?
H7B1 C7B H7B3 . . 109.5 ?
H7B2 C7B H7B3 . . 109.5 ?
S1B C8B H8B1 . . 109.5 ?
S1B C8B H8B2 . . 109.5 ?
H8B1 C8B H8B2 . . 109.5 ?
S1B C8B H8B3 . . 109.5 ?
H8B1 C8B H8B3 . . 109.5 ?
H8B2 C8B H8B3 . . 109.5 ?

loop_
_geom_bond_atom_site_label_1
_geom_bond_atom_site_label_2
_geom_bond_site_symmetry_2
_geom_bond_distance
_geom_bond_publ_flag
N1 C1 . 1.304(6) y
N1 C3 . 1.467(6) y
N1 H1 . 0.8800 ?
N2 C1 . 1.308(6) y
N2 C2 . 1.477(6) y
N2 H2 . 0.8800 ?
C1 C1 2_576 1.469(9) y
C2 C3 . 1.519(8) y
C2 H2a . 0.9900 ?
C2 H2b . 0.9900 ?
C3 H3a . 0.9900 ?
C3 H3b . 0.9900 ?
P1 O3 . 1.483(4) y
P1 O1 . 1.509(3) y
P1 O2 . 1.559(4) y
P1 C4 . 1.817(4) y
O2 H2c . 0.8400 ?
C4 C5a . 1.363(10) y
C4 C5b . 1.373(12) y
C4 C6b . 1.381(11) y
C4 C6a . 1.422(10) y
C5a C6a 2_666 1.385(13) y
C5a H5a . 0.9500 ?
C6a C5a 2_666 1.385(13) y
C6a H6a . 0.9500 ?
C5b C6b 2_666 1.406(14) y
C5b H5b . 0.9500 ?
C6b C5b 2_666 1.406(14) y
C6b H6b . 0.9500 ?
S1a O4a . 1.460(6) y
S1a C7a . 1.748(13) y
S1a C8a . 1.788(12) y
C7a H7a1 . 0.9800 ?
C7a H7a2 . 0.9800 ?
C7a H7a3 . 0.9800 ?
C8a H8a1 . 0.9800 ?
C8a H8a2 . 0.9800 ?
C8a H8a3 . 0.9800 ?
S1b O4b . 1.486(17) y
S1b C7b . 1.69(2) y
S1b C8b . 1.778(16) y
C7b H7b1 . 0.9800 ?
C7b H7b2 . 0.9800 ?
C7b H7b3 . 0.9800 ?
C8b H8b1 . 0.9800 ?
C8b H8b2 . 0.9800 ?
C8b H8b3 . 0.9800 ?

loop_
_geom_hbond_atom_site_label_D
_geom_hbond_atom_site_label_H
_geom_hbond_atom_site_label_A
_geom_hbond_distance_DH
_geom_hbond_distance_HA
_geom_hbond_distance_DA
_geom_hbond_angle_DHA
_geom_hbond_site_symmetry_A
_geom_hbond_publ_flag
N1 H1 O1 0.88 1.8 2.669(5) 166.9 . y
N2 H2 O1 0.88 1.91 2.757(5) 160 2_576 y
O2 H2C O3 0.84 1.73 2.552(5) 167.3 1_455 y
